data_4060036
loop_
_publ_author_name
'Catherine L. Boyd'
'Thierry Toupance'
'Ben R. Tyrrell'
'Benjamin D. Ward'
'Claire R. Wilson'
'Andrew R. Cowley'
'Philip Mountford'

_publ_section_title
;
 Synthesis, Structures, and Reactions of Titanium, Scandium, and
 Yttrium Complexes of Diamino-bis(phenolate) Ligands: Monomeric,
 Dimeric, Neutral, Cationic, and Multiply Bonded Derivatives
;
_journal_name_full Organometallics
_journal_page_first 309
_journal_page_last 330
_journal_paper_doi 10.1021/om0493661
_journal_volume 24
_journal_year 2005
_chemical_formula_moiety ' C40 H62 N4 O2 Ti1 '
_chemical_formula_sum 'C40 H62 N4 O2 Ti'
_chemical_formula_weight 678.86
_chemical_name_systematic
;                                                                               
 [Ti{(2-C5H4N)CH2N{2-O-3,5-C6H3(t-Bu)2}2}(NMe2)2]
;
_space_group_IT_number 2
_symmetry_cell_setting triclinic
_symmetry_space_group_name_Hall '-P 1'
_symmetry_space_group_name_H-M 'P -1'
_atom_sites_solution_hydrogens geom
_atom_sites_solution_primary direct
_cell_angle_alpha 104.228(1)
_cell_angle_beta 97.719(1)
_cell_angle_gamma 95.997(2)
_cell_formula_units_Z 2
_cell_length_a 10.1066(3)
_cell_length_b 10.1244(3)
_cell_length_c 19.6020(8)
_cell_measurement_reflns_used 7006
_cell_measurement_temperature 150
_cell_measurement_theta_max 27.50
_cell_measurement_theta_min 2.910
_cell_volume 1906.8(1)
_computing_cell_refinement
;                                                                               
KappaCCD software 'DENZO' (Otwinowski & Minor, 1996)
;
_computing_data_collection
;                                                                               
KappaCCD software 'Collect' (Nonius, 2000)                                      
;
_computing_data_reduction
;                                                                               
KappaCCD software 'DENZO' (Otwinowski & Minor, 1996)
;
_computing_molecular_graphics 'CAMERON (Watkin, Prout and Pearce, 1996)'
_computing_publication_material
;                                                                               
CRYSTALS Issue 10 (Watkin et al, 1996)                                          
;
_computing_structure_refinement
;                                                                               
CRYSTALS Issue 10 (Watkin et al, 1996)                                          
;
_computing_structure_solution 'SIR92 (Altomare, et al, 1994)'
_diffrn_ambient_temperature 150
_diffrn_measurement_device_type 'Nonius KappaCCD'
_diffrn_measurement_method \w/2\q
_diffrn_radiation_type 'Mo K\a'
_diffrn_radiation_wavelength 0.71073
_diffrn_reflns_av_R_equivalents 0.04
_diffrn_reflns_limit_h_max 13
_diffrn_reflns_limit_h_min -13
_diffrn_reflns_limit_k_max 12
_diffrn_reflns_limit_k_min -13
_diffrn_reflns_limit_l_max 25
_diffrn_reflns_limit_l_min -25
_diffrn_reflns_number 14526
_diffrn_reflns_theta_max 27.50
_diffrn_reflns_theta_min 2.910
_diffrn_standards_decay_% 'not measured'
_diffrn_standards_interval_count 'not measured'
_diffrn_standards_interval_time 'not measured'
_diffrn_standards_number 'not measured'
_exptl_absorpt_coefficient_mu 0.26
_exptl_absorpt_correction_T_max 0.937
_exptl_absorpt_correction_T_min 0.925
_exptl_absorpt_correction_type multi-scan
_exptl_crystal_colour red
_exptl_crystal_density_diffrn 1.18
_exptl_crystal_density_meas ?
_exptl_crystal_density_method .
_exptl_crystal_description 'plate-like needle'
_exptl_crystal_F_000 736.60
_exptl_crystal_size_max 0.70
_exptl_crystal_size_mid 0.30
_exptl_crystal_size_min 0.25
_refine_diff_density_max 0.40
_refine_diff_density_min -0.37
_refine_ls_abs_structure_Flack none
_refine_ls_extinction_coef 159(27)
_refine_ls_extinction_method 'Larson 1970 Crystallographic Computing eq 22'
_refine_ls_goodness_of_fit_ref 0.9979
_refine_ls_hydrogen_treatment 'riding model'
_refine_ls_matrix_type full
_refine_ls_number_parameters 425
_refine_ls_number_reflns 4071
_refine_ls_number_restraints 0
_refine_ls_R_factor_gt 0.0528
_refine_ls_shift/su_max 0.0002
_refine_ls_structure_factor_coef F
_refine_ls_weighting_details
;
Chebychev polynomial with 5 parameters, Carruthers & Watkin , 1979, 
0.814    -.517    0.615    -.186    0.116    
;
_refine_ls_weighting_scheme 'Chebychev polynomial'
_refine_ls_wR_factor_ref 0.0480
_reflns_limit_h_max 12
_reflns_limit_h_min -13
_reflns_limit_k_max 12
_reflns_limit_k_min -13
_reflns_limit_l_max 25
_reflns_limit_l_min 0
_reflns_number_gt 4071
_reflns_number_total 8427
_reflns_threshold_expression >3.00\s(I)
_cod_depositor_comments
;
The following automatic conversions were performed:
'_symmetry_cell_setting' value 'Triclinic ' changed to 'triclinic'
according to '/home/saulius/struct/CIF-dictionaries/cif_core.dic'
dictionary named 'cif_core.dic' version 2.4.1 from 2010-06-29.

Automatic conversion script
Id: cif_fix_enum 1527 2010-12-29 10:47:43Z saulius 

The following automatic conversions were performed:

'_atom_sites_solution_primary' value 'direct methods' was changed to
'direct'.

'_atom_sites_solution_hydrogens' value 'geometric' was changed to
'geom'.

Automatic conversion script
Id: cif_fix_values 6452 2018-10-05 10:23:21Z andrius 
;
_cod_original_sg_symbol_H-M 'P -1 '
_cod_original_formula_sum ' C40 H62 N4 O2 Ti1 '
_cod_database_code 4060036

loop_
_symmetry_equiv_pos_as_xyz
x,y,z
-x,-y,-z

loop_
_atom_site_label
_atom_site_fract_x
_atom_site_fract_y
_atom_site_fract_z
_atom_site_U_iso_or_equiv
_atom_site_occupancy
_atom_site_adp_type
Ti1 0.13623(6) -0.16902(7) 0.75075(3) 0.0202 1.0000 Uani
N1 0.2349(3) -0.3342(3) 0.79705(15) 0.0236 1.0000 Uani
N2 0.3489(3) -0.1785(3) 0.71635(15) 0.0209 1.0000 Uani
N3 0.0773(3) -0.0501(3) 0.69316(16) 0.0264 1.0000 Uani
N4 -0.0199(3) -0.1877(3) 0.79721(15) 0.0264 1.0000 Uani
O1 0.2446(2) -0.0293(2) 0.82726(12) 0.0228 1.0000 Uani
O2 0.0806(2) -0.3272(2) 0.67004(12) 0.0222 1.0000 Uani
C1 0.3629(3) 0.0556(3) 0.84580(18) 0.0201 1.0000 Uani
C2 0.4040(3) 0.1416(3) 0.91637(18) 0.0215 1.0000 Uani
C3 0.5279(3) 0.2278(3) 0.93101(18) 0.0236 1.0000 Uani
C4 0.6144(3) 0.2295(3) 0.88112(18) 0.0231 1.0000 Uani
C5 0.5716(3) 0.1419(3) 0.81351(19) 0.0245 1.0000 Uani
C6 0.4486(3) 0.0563(3) 0.79493(17) 0.0206 1.0000 Uani
C7 0.3177(3) 0.1395(4) 0.97464(18) 0.0249 1.0000 Uani
C8 0.3026(4) -0.0046(4) 0.9871(2) 0.0294 1.0000 Uani
C9 0.1787(3) 0.1794(4) 0.95265(19) 0.0270 1.0000 Uani
C10 0.3823(4) 0.2398(4) 1.04612(19) 0.0318 1.0000 Uani
C11 0.7533(3) 0.3205(4) 0.89989(19) 0.0260 1.0000 Uani
C12 0.7532(4) 0.4273(4) 0.8565(2) 0.0405 1.0000 Uani
C13 0.7881(4) 0.3942(4) 0.9791(2) 0.0417 1.0000 Uani
C14 0.8623(4) 0.2297(4) 0.8800(3) 0.0452 1.0000 Uani
C15 0.1379(3) -0.4329(3) 0.63595(17) 0.0211 1.0000 Uani
C16 0.0694(3) -0.5683(3) 0.61058(17) 0.0205 1.0000 Uani
C17 0.1450(3) -0.6724(4) 0.58485(18) 0.0232 1.0000 Uani
C18 0.2825(3) -0.6484(3) 0.58080(17) 0.0227 1.0000 Uani
C19 0.3425(3) -0.5118(4) 0.59943(17) 0.0241 1.0000 Uani
C20 0.2716(3) -0.4048(3) 0.62541(18) 0.0220 1.0000 Uani
C21 -0.0829(3) -0.5996(3) 0.60997(18) 0.0246 1.0000 Uani
C22 -0.1135(3) -0.5732(4) 0.68648(19) 0.0274 1.0000 Uani
C23 -0.1580(4) -0.5080(4) 0.5711(2) 0.0306 1.0000 Uani
C24 -0.1396(4) -0.7493(4) 0.5704(2) 0.0333 1.0000 Uani
C25 0.3663(3) -0.7644(4) 0.55787(19) 0.0274 1.0000 Uani
C26 0.4272(4) -0.7491(4) 0.4921(2) 0.0407 1.0000 Uani
C27 0.4804(4) -0.7547(4) 0.6200(2) 0.0356 1.0000 Uani
C28 0.2840(4) -0.9077(4) 0.5398(2) 0.0328 1.0000 Uani
C29 0.4090(3) -0.0355(3) 0.72078(18) 0.0233 1.0000 Uani
C30 0.3334(3) -0.2573(3) 0.64046(17) 0.0231 1.0000 Uani
C31 0.4379(3) -0.2408(3) 0.76189(19) 0.0247 1.0000 Uani
C32 0.3596(3) -0.3547(3) 0.78332(17) 0.0226 1.0000 Uani
C33 0.4147(4) -0.4708(4) 0.79171(19) 0.0285 1.0000 Uani
C34 0.3412(4) -0.5682(4) 0.8155(2) 0.0329 1.0000 Uani
C35 0.2144(4) -0.5465(4) 0.8291(2) 0.0309 1.0000 Uani
C36 0.1640(4) -0.4304(4) 0.81924(18) 0.0263 1.0000 Uani
C37 0.0790(4) 0.0969(4) 0.7240(2) 0.0393 1.0000 Uani
C38 0.0001(4) -0.0898(4) 0.6216(2) 0.0343 1.0000 Uani
C39 -0.0205(4) -0.1766(4) 0.8722(2) 0.0347 1.0000 Uani
C40 -0.1566(4) -0.2001(4) 0.7593(2) 0.0379 1.0000 Uani
H31 0.5556(3) 0.2915(3) 0.97993(18) 0.0268 1.0000 Uiso
H51 0.6314(3) 0.1398(3) 0.77668(19) 0.0302 1.0000 Uiso
H81 0.2463(4) -0.0064(4) 1.0252(2) 0.0358 1.0000 Uiso
H82 0.3938(4) -0.0279(4) 1.0023(2) 0.0358 1.0000 Uiso
H83 0.2579(4) -0.0734(4) 0.9418(2) 0.0358 1.0000 Uiso
H91 0.1233(3) 0.1778(4) 0.99110(19) 0.0328 1.0000 Uiso
H92 0.1909(3) 0.2742(4) 0.94562(19) 0.0328 1.0000 Uiso
H93 0.1317(3) 0.1127(4) 0.90713(19) 0.0328 1.0000 Uiso
H101 0.3225(4) 0.2349(4) 1.08241(19) 0.0377 1.0000 Uiso
H102 0.4723(4) 0.2151(4) 1.06243(19) 0.0377 1.0000 Uiso
H103 0.3942(4) 0.3354(4) 1.04020(19) 0.0377 1.0000 Uiso
H121 0.8433(4) 0.4862(4) 0.8685(2) 0.0474 1.0000 Uiso
H122 0.6818(4) 0.4861(4) 0.8687(2) 0.0474 1.0000 Uiso
H123 0.7344(4) 0.3797(4) 0.8044(2) 0.0474 1.0000 Uiso
H131 0.8789(4) 0.4514(4) 0.9887(2) 0.0471 1.0000 Uiso
H132 0.7898(4) 0.3254(4) 1.0080(2) 0.0471 1.0000 Uiso
H133 0.7188(4) 0.4551(4) 0.9924(2) 0.0471 1.0000 Uiso
H141 0.9525(4) 0.2885(4) 0.8921(3) 0.0522 1.0000 Uiso
H142 0.8625(4) 0.1584(4) 0.9073(3) 0.0522 1.0000 Uiso
H143 0.8431(4) 0.1835(4) 0.8277(3) 0.0522 1.0000 Uiso
H171 0.0980(3) -0.7694(4) 0.56788(18) 0.0262 1.0000 Uiso
H191 0.4386(3) -0.4903(4) 0.59379(17) 0.0283 1.0000 Uiso
H221 -0.2130(3) -0.5937(4) 0.68494(19) 0.0327 1.0000 Uiso
H222 -0.0662(3) -0.6343(4) 0.71155(19) 0.0327 1.0000 Uiso
H223 -0.0813(3) -0.4747(4) 0.71272(19) 0.0327 1.0000 Uiso
H231 -0.2571(4) -0.5285(4) 0.5708(2) 0.0357 1.0000 Uiso
H232 -0.1256(4) -0.4090(4) 0.5964(2) 0.0357 1.0000 Uiso
H233 -0.1402(4) -0.5264(4) 0.5209(2) 0.0357 1.0000 Uiso
H241 -0.2387(4) -0.7653(4) 0.5710(2) 0.0368 1.0000 Uiso
H242 -0.0935(4) -0.8123(4) 0.5946(2) 0.0368 1.0000 Uiso
H243 -0.1234(4) -0.7680(4) 0.5200(2) 0.0368 1.0000 Uiso
H261 0.4821(4) -0.8247(4) 0.4776(2) 0.0509 1.0000 Uiso
H262 0.4861(4) -0.6581(4) 0.5038(2) 0.0509 1.0000 Uiso
H263 0.3528(4) -0.7542(4) 0.4519(2) 0.0509 1.0000 Uiso
H271 0.5365(4) -0.8295(4) 0.6058(2) 0.0415 1.0000 Uiso
H272 0.4410(4) -0.7651(4) 0.6628(2) 0.0415 1.0000 Uiso
H273 0.5382(4) -0.6631(4) 0.6316(2) 0.0415 1.0000 Uiso
H281 0.3434(4) -0.9792(4) 0.5254(2) 0.0380 1.0000 Uiso
H282 0.2458(4) -0.9212(4) 0.5825(2) 0.0380 1.0000 Uiso
H283 0.2087(4) -0.9164(4) 0.4996(2) 0.0380 1.0000 Uiso
H291 0.4914(3) -0.0407(3) 0.69770(18) 0.0288 1.0000 Uiso
H292 0.3417(3) 0.0070(3) 0.69394(18) 0.0288 1.0000 Uiso
H301 0.4249(3) -0.2551(3) 0.62633(17) 0.0261 1.0000 Uiso
H302 0.2750(3) -0.2112(3) 0.61093(17) 0.0261 1.0000 Uiso
H311 0.4822(3) -0.1681(3) 0.80583(19) 0.0287 1.0000 Uiso
H312 0.5085(3) -0.2791(3) 0.73478(19) 0.0287 1.0000 Uiso
H331 0.5070(4) -0.4838(4) 0.78064(19) 0.0351 1.0000 Uiso
H341 0.3793(4) -0.6520(4) 0.8227(2) 0.0411 1.0000 Uiso
H351 0.1588(4) -0.6155(4) 0.8462(2) 0.0372 1.0000 Uiso
H361 0.0710(4) -0.4172(4) 0.82905(18) 0.0301 1.0000 Uiso
H371 0.1320(4) 0.1248(4) 0.7735(2) 0.0472 1.0000 Uiso
H372 -0.0157(4) 0.1164(4) 0.7258(2) 0.0472 1.0000 Uiso
H373 0.1214(4) 0.1502(4) 0.6939(2) 0.0472 1.0000 Uiso
H381 -0.0011(4) -0.1905(4) 0.6002(2) 0.0422 1.0000 Uiso
H382 -0.0944(4) -0.0701(4) 0.6235(2) 0.0422 1.0000 Uiso
H383 0.0426(4) -0.0362(4) 0.5916(2) 0.0422 1.0000 Uiso
H391 0.0740(4) -0.1683(4) 0.8973(2) 0.0415 1.0000 Uiso
H392 -0.0750(4) -0.2608(4) 0.8774(2) 0.0415 1.0000 Uiso
H393 -0.0613(4) -0.0934(4) 0.8936(2) 0.0415 1.0000 Uiso
H401 -0.1541(4) -0.2073(4) 0.7077(2) 0.0441 1.0000 Uiso
H402 -0.2117(4) -0.2844(4) 0.7640(2) 0.0441 1.0000 Uiso
H403 -0.1979(4) -0.1170(4) 0.7802(2) 0.0441 1.0000 Uiso

loop_
_atom_site_aniso_label
_atom_site_aniso_U_11
_atom_site_aniso_U_22
_atom_site_aniso_U_33
_atom_site_aniso_U_23
_atom_site_aniso_U_13
_atom_site_aniso_U_12
Ti1 0.0193(3) 0.0196(3) 0.0203(3) 0.0036(2) 0.0027(2) 0.0015(2)
N1 0.0258(16) 0.0238(16) 0.0184(15) 0.0023(12) 0.0012(12) 0.0021(12)
N2 0.0237(14) 0.0163(15) 0.0209(15) 0.0020(11) 0.0061(11) -0.0011(11)
N3 0.0305(16) 0.0199(16) 0.0284(17) 0.0056(13) 0.0017(13) 0.0066(12)
N4 0.0218(15) 0.0295(17) 0.0262(16) 0.0040(13) 0.0057(12) 0.0021(12)
O1 0.0192(12) 0.0232(13) 0.0236(13) 0.003(1) 0.003(1) 0.001(1)
O2 0.0231(12) 0.0202(13) 0.0217(13) 0.003(1) 0.003(1) 0.003(1)
C1 0.0181(16) 0.0177(17) 0.0245(18) 0.0071(14) 0.0028(13) 0.0001(13)
C2 0.0213(17) 0.0224(18) 0.0207(18) 0.0055(14) 0.0014(13) 0.0052(14)
C3 0.0258(18) 0.0213(18) 0.0203(18) 0.0004(14) 0.0016(14) 0.0036(14)
C4 0.0251(18) 0.0179(17) 0.0256(19) 0.0058(14) 0.0021(14) 0.0025(14)
C5 0.0241(18) 0.0225(19) 0.0285(19) 0.0071(15) 0.0093(15) 0.0033(14)
C6 0.0252(18) 0.0173(17) 0.0181(17) 0.0028(13) 0.0038(14) 0.0021(13)
C7 0.0254(18) 0.0266(19) 0.0210(18) 0.0025(15) 0.0042(14) 0.0046(15)
C8 0.0294(19) 0.035(2) 0.028(2) 0.0139(16) 0.0043(15) 0.0083(16)
C9 0.0278(19) 0.030(2) 0.0242(19) 0.0051(15) 0.0067(15) 0.0081(15)
C10 0.033(2) 0.042(2) 0.0197(19) 0.0035(16) 0.0065(15) 0.0066(17)
C11 0.0216(17) 0.0242(19) 0.031(2) 0.0082(15) 0.0010(14) -0.0017(14)
C12 0.033(2) 0.038(2) 0.048(3) 0.012(2) 0.0059(19) -0.0033(18)
C13 0.030(2) 0.051(3) 0.034(2) 0.0058(19) -0.0037(17) -0.0141(19)
C14 0.025(2) 0.039(2) 0.067(3) 0.008(2) 0.0050(19) 0.0017(18)
C15 0.0242(17) 0.0263(19) 0.0129(16) 0.0038(14) 0.0029(13) 0.0069(14)
C16 0.0218(17) 0.0208(18) 0.0173(17) 0.0037(14) 0.0025(13) 0.0001(14)
C17 0.0256(18) 0.0218(18) 0.0205(18) 0.0043(14) 0.0025(14) 0.0006(14)
C18 0.0252(18) 0.0233(19) 0.0181(17) 0.0029(14) 0.0026(14) 0.0036(14)
C19 0.0225(17) 0.031(2) 0.0174(17) 0.0035(14) 0.0043(13) 0.0019(14)
C20 0.0242(17) 0.0208(18) 0.0183(17) 0.0028(13) 0.0016(13) -0.0012(14)
C21 0.0224(17) 0.0244(19) 0.0232(18) 0.0018(15) 0.0015(14) -0.0000(14)
C22 0.0240(18) 0.030(2) 0.028(2) 0.0062(16) 0.0073(15) 0.0028(15)
C23 0.0245(19) 0.032(2) 0.032(2) 0.0061(17) -0.0020(16) 0.0031(16)
C24 0.0225(18) 0.031(2) 0.040(2) -0.0002(17) 0.0041(16) -0.0016(15)
C25 0.0255(18) 0.028(2) 0.028(2) 0.0038(16) 0.0070(15) 0.0037(15)
C26 0.051(3) 0.036(2) 0.039(2) 0.0073(19) 0.023(2) 0.0136(19)
C27 0.026(2) 0.032(2) 0.047(3) 0.0077(18) 0.0044(17) 0.0085(16)
C28 0.031(2) 0.022(2) 0.040(2) 0.0001(16) 0.0014(17) 0.0074(16)
C29 0.0257(18) 0.0216(18) 0.0232(18) 0.0067(14) 0.0062(14) 0.0022(14)
C30 0.0224(17) 0.0254(19) 0.0189(17) 0.0022(14) 0.0033(14) 0.0006(14)
C31 0.0211(17) 0.0247(19) 0.0263(19) 0.0048(15) -0.0007(14) 0.0048(14)
C32 0.0221(18) 0.0227(18) 0.0187(18) -0.0005(14) 0.0001(13) 0.0023(14)
C33 0.0278(19) 0.029(2) 0.029(2) 0.0091(16) 0.0012(15) 0.0065(16)
C34 0.038(2) 0.026(2) 0.038(2) 0.0131(17) 0.0039(17) 0.0080(17)
C35 0.036(2) 0.026(2) 0.030(2) 0.0097(16) 0.0031(16) -0.0015(16)
C36 0.0285(19) 0.0258(19) 0.0218(18) 0.0040(15) 0.0027(15) -0.0012(15)
C37 0.060(3) 0.029(2) 0.029(2) 0.0057(17) 0.0046(19) 0.0144(19)
C38 0.037(2) 0.035(2) 0.030(2) 0.0092(17) -0.0013(17) 0.0050(17)
C39 0.036(2) 0.030(2) 0.036(2) 0.0027(17) 0.0144(17) -0.0004(17)
C40 0.0252(19) 0.038(2) 0.049(3) 0.0072(19) 0.0079(18) 0.0049(17)

loop_
_atom_type_symbol
_atom_type_scat_dispersion_real
_atom_type_scat_dispersion_imag
_atom_type_scat_Cromer_Mann_a1
_atom_type_scat_Cromer_Mann_b1
_atom_type_scat_Cromer_Mann_a2
_atom_type_scat_Cromer_Mann_b2
_atom_type_scat_Cromer_Mann_a3
_atom_type_scat_Cromer_Mann_b3
_atom_type_scat_Cromer_Mann_a4
_atom_type_scat_Cromer_Mann_b4
_atom_type_scat_Cromer_Mann_c
_atom_type_scat_source
'C   ' 0.0020 0.0020 2.3100 20.8439 1.0200 10.2075 1.5886 0.5687 0.8650 51.6512 0.2156 International_Tables_Vol_IV_Table_2.2B
'H   ' 0.0000 0.0000 0.4930 10.5109 0.3229 26.1257 0.1402 3.1424 0.0408 57.7997 0.0030 International_Tables_Vol_IV_Table_2.2B
'N   ' 0.0040 0.0030 12.2126 0.0057 3.1322 9.8933 2.0125 28.9975 1.1663 0.5826 -11.5290 International_Tables_Vol_IV_Table_2.2B
'O   ' 0.0080 0.0060 3.0485 13.2771 2.2868 5.7011 1.5463 0.3239 0.8670 32.9089 0.2508 International_Tables_Vol_IV_Table_2.2B
'Ti  ' 0.2480 0.4460 9.7595 7.8508 7.3558 0.5000 1.6991 35.6338 1.9021 116.1050 1.2807 International_Tables_Vol_IV_Table_2.2B

loop_
_geom_angle_atom_site_label_1
_geom_angle_atom_site_label_2
_geom_angle_atom_site_label_3
_geom_angle
_geom_angle_publ_flag
N1 Ti1 N2 72.5(1) yes
N1 Ti1 N3 165.84(11) yes
N2 Ti1 N3 95.91(11) yes
N1 Ti1 N4 92.52(12) yes
N2 Ti1 N4 164.43(11) yes
N3 Ti1 N4 99.53(13) yes
N1 Ti1 O1 88.7(1) yes
N2 Ti1 O1 79.20(9) yes
N3 Ti1 O1 97.14(11) yes
N4 Ti1 O1 96.81(11) yes
N1 Ti1 O2 80.6(1) yes
N2 Ti1 O2 84.0(1) yes
N3 Ti1 O2 90.37(11) yes
N4 Ti1 O2 97.79(11) yes
O1 Ti1 O2 162.2(1) yes
Ti1 N1 C32 116.7(2) yes
Ti1 N1 C36 123.0(2) yes
C32 N1 C36 117.9(3) yes
Ti1 N2 C29 107.72(19) yes
Ti1 N2 C30 109.65(19) yes
C29 N2 C30 106.8(2) yes
Ti1 N2 C31 111.7(2) yes
C29 N2 C31 110.6(3) yes
C30 N2 C31 110.2(3) yes
Ti1 N3 C37 121.6(2) yes
Ti1 N3 C38 127.8(2) yes
C37 N3 C38 109.3(3) yes
Ti1 N4 C39 127.3(2) yes
Ti1 N4 C40 121.7(2) yes
C39 N4 C40 110.6(3) yes
Ti1 O1 C1 143.2(2) yes
Ti1 O2 C15 136.3(2) yes
O1 C1 C2 121.1(3) yes
O1 C1 C6 119.3(3) yes
C2 C1 C6 119.5(3) yes
C1 C2 C3 117.5(3) yes
C1 C2 C7 121.6(3) yes
C3 C2 C7 121.0(3) yes
C2 C3 C4 123.7(3) yes
C2 C3 H31 117.89(19) no
C4 C3 H31 118.43(19) no
C3 C4 C5 116.9(3) yes
C3 C4 C11 122.5(3) yes
C5 C4 C11 120.6(3) yes
C4 C5 C6 122.4(3) yes
C4 C5 H51 119.0(2) no
C6 C5 H51 118.6(2) no
C1 C6 C5 120.0(3) yes
C1 C6 C29 120.6(3) yes
C5 C6 C29 119.4(3) yes
C2 C7 C8 109.2(3) yes
C2 C7 C9 110.1(3) yes
C8 C7 C9 110.6(3) yes
C2 C7 C10 112.3(3) yes
C8 C7 C10 106.7(3) yes
C9 C7 C10 107.8(3) yes
C7 C8 H81 109.53(19) no
C7 C8 H82 109.46(19) no
H81 C8 H82 109.476 no
C7 C8 H83 109.40(19) no
H81 C8 H83 109.476 no
H82 C8 H83 109.476 no
C7 C9 H91 109.38(19) no
C7 C9 H92 109.20(19) no
H91 C9 H92 109.476 no
C7 C9 H93 109.82(18) no
H91 C9 H93 109.476 no
H92 C9 H93 109.476 no
C7 C10 H101 109.5(2) no
C7 C10 H102 109.72(19) no
H101 C10 H102 109.476 no
C7 C10 H103 109.2(2) no
H101 C10 H103 109.476 no
H102 C10 H103 109.476 no
C4 C11 C12 109.3(3) yes
C4 C11 C13 112.0(3) yes
C12 C11 C13 109.3(3) yes
C4 C11 C14 109.1(3) yes
C12 C11 C14 108.6(3) yes
C13 C11 C14 108.6(3) yes
C11 C12 H121 109.45(19) no
C11 C12 H122 109.1(2) no
H121 C12 H122 109.475 no
C11 C12 H123 109.8(2) no
H121 C12 H123 109.476 no
H122 C12 H123 109.476 no
C11 C13 H131 109.15(19) no
C11 C13 H132 110.0(2) no
H131 C13 H132 109.476 no
C11 C13 H133 109.2(2) no
H131 C13 H133 109.476 no
H132 C13 H133 109.476 no
C11 C14 H141 109.2(2) no
C11 C14 H142 109.5(2) no
H141 C14 H142 109.475 no
C11 C14 H143 109.7(2) no
H141 C14 H143 109.476 no
H142 C14 H143 109.476 no
O2 C15 C16 122.8(3) yes
O2 C15 C20 117.7(3) yes
C16 C15 C20 119.5(3) yes
C15 C16 C17 117.4(3) yes
C15 C16 C21 121.1(3) yes
C17 C16 C21 121.5(3) yes
C16 C17 C18 123.7(3) yes
C16 C17 H171 118.17(19) no
C18 C17 H171 118.08(19) no
C17 C18 C19 116.8(3) yes
C17 C18 C25 123.1(3) yes
C19 C18 C25 120.1(3) yes
C18 C19 C20 121.5(3) yes
C18 C19 H191 119.1(2) no
C20 C19 H191 119.4(2) no
C15 C20 C19 120.4(3) yes
C15 C20 C30 118.3(3) yes
C19 C20 C30 121.3(3) yes
C16 C21 C22 110.7(3) yes
C16 C21 C23 109.6(3) yes
C22 C21 C23 109.3(3) yes
C16 C21 C24 112.0(3) yes
C22 C21 C24 108.1(3) yes
C23 C21 C24 107.1(3) yes
C21 C22 H221 109.43(17) no
C21 C22 H222 109.40(19) no
H221 C22 H222 109.476 no
C21 C22 H223 109.57(18) no
H221 C22 H223 109.475 no
H222 C22 H223 109.476 no
C21 C23 H231 109.44(19) no
C21 C23 H232 109.32(19) no
H231 C23 H232 109.476 no
C21 C23 H233 109.64(19) no
H231 C23 H233 109.476 no
H232 C23 H233 109.476 no
C21 C24 H241 109.55(19) no
C21 C24 H242 109.4(2) no
H241 C24 H242 109.476 no
C21 C24 H243 109.5(2) no
H241 C24 H243 109.476 no
H242 C24 H243 109.476 no
C18 C25 C26 110.1(3) yes
C18 C25 C27 108.3(3) yes
C26 C25 C27 109.5(3) yes
C18 C25 C28 112.9(3) yes
C26 C25 C28 108.3(3) yes
C27 C25 C28 107.8(3) yes
C25 C26 H261 109.6(2) no
C25 C26 H262 109.5(2) no
H261 C26 H262 109.476 no
C25 C26 H263 109.3(2) no
H261 C26 H263 109.476 no
H262 C26 H263 109.476 no
C25 C27 H271 109.40(19) no
C25 C27 H272 109.6(2) no
H271 C27 H272 109.475 no
C25 C27 H273 109.4(2) no
H271 C27 H273 109.476 no
H272 C27 H273 109.476 no
C25 C28 H281 109.53(19) no
C25 C28 H282 109.6(2) no
H281 C28 H282 109.476 no
C25 C28 H283 109.2(2) no
H281 C28 H283 109.476 no
H282 C28 H283 109.476 no
N2 C29 C6 114.8(3) yes
N2 C29 H291 107.86(17) no
C6 C29 H291 108.24(18) no
N2 C29 H292 108.37(17) no
C6 C29 H292 107.98(18) no
H291 C29 H292 109.467 no
N2 C30 C20 114.4(3) yes
N2 C30 H301 108.04(16) no
C20 C30 H301 108.33(18) no
N2 C30 H302 108.30(17) no
C20 C30 H302 108.26(18) no
H301 C30 H302 109.467 no
N2 C31 C32 111.3(3) yes
N2 C31 H311 108.98(17) no
C32 C31 H311 109.06(18) no
N2 C31 H312 108.81(17) no
C32 C31 H312 109.18(18) no
H311 C31 H312 109.467 no
N1 C32 C31 116.0(3) yes
N1 C32 C33 122.0(3) yes
C31 C32 C33 122.0(3) yes
C32 C33 C34 119.5(3) yes
C32 C33 H331 120.2(2) no
C34 C33 H331 120.2(2) no
C33 C34 C35 118.0(3) yes
C33 C34 H341 121.0(2) no
C35 C34 H341 120.9(2) no
C34 C35 C36 120.1(3) yes
C34 C35 H351 119.8(2) no
C36 C35 H351 120.1(2) no
N1 C36 C35 122.4(3) yes
N1 C36 H361 118.9(2) no
C35 C36 H361 118.7(2) no
N3 C37 H371 109.6(2) no
N3 C37 H372 109.3(2) no
H371 C37 H372 109.476 no
N3 C37 H373 109.5(2) no
H371 C37 H373 109.476 no
H372 C37 H373 109.476 no
N3 C38 H381 109.50(19) no
N3 C38 H382 109.5(2) no
H381 C38 H382 109.476 no
N3 C38 H383 109.4(2) no
H381 C38 H383 109.476 no
H382 C38 H383 109.476 no
N4 C39 H391 109.52(19) no
N4 C39 H392 109.27(19) no
H391 C39 H392 109.476 no
N4 C39 H393 109.6(2) no
H391 C39 H393 109.476 no
H392 C39 H393 109.476 no
N4 C40 H401 109.5(2) no
N4 C40 H402 109.5(2) no
H401 C40 H402 109.476 no
N4 C40 H403 109.4(2) no
H401 C40 H403 109.476 no
H402 C40 H403 109.476 no

loop_
_geom_bond_atom_site_label_1
_geom_bond_atom_site_label_2
_geom_bond_distance
_geom_bond_publ_flag
Ti1 N1 2.338(3) yes
Ti1 N2 2.342(3) yes
Ti1 N3 1.927(3) yes
Ti1 N4 1.940(3) yes
Ti1 O1 1.909(2) yes
Ti1 O2 1.927(2) yes
N1 C32 1.350(4) yes
N1 C36 1.341(4) yes
N2 C29 1.487(4) yes
N2 C30 1.484(4) yes
N2 C31 1.478(4) yes
N3 C37 1.461(5) yes
N3 C38 1.450(5) yes
N4 C39 1.447(5) yes
N4 C40 1.456(5) yes
O1 C1 1.346(4) yes
O2 C15 1.345(4) yes
C1 C2 1.422(5) yes
C1 C6 1.407(5) yes
C2 C3 1.401(5) yes
C2 C7 1.531(5) yes
C3 C4 1.398(5) yes
C3 H31 1.000 no
C4 C5 1.385(5) yes
C4 C11 1.543(5) yes
C5 C6 1.388(5) yes
C5 H51 1.000 no
C6 C29 1.496(4) yes
C7 C8 1.533(5) yes
C7 C9 1.537(5) yes
C7 C10 1.529(5) yes
C8 H81 1.000 no
C8 H82 1.000 no
C8 H83 1.000 no
C9 H91 1.000 no
C9 H92 1.000 no
C9 H93 1.000 no
C10 H101 1.000 no
C10 H102 1.000 no
C10 H103 1.000 no
C11 C12 1.530(5) yes
C11 C13 1.523(5) yes
C11 C14 1.537(5) yes
C12 H121 1.000 no
C12 H122 1.000 no
C12 H123 1.000 no
C13 H131 1.000 no
C13 H132 1.000 no
C13 H133 1.000 no
C14 H141 1.000 no
C14 H142 1.000 no
C14 H143 1.000 no
C15 C16 1.406(5) yes
C15 C20 1.405(5) yes
C16 C17 1.400(5) yes
C16 C21 1.537(5) yes
C17 C18 1.402(5) yes
C17 H171 1.000 no
C18 C19 1.389(5) yes
C18 C25 1.533(5) yes
C19 C20 1.391(5) yes
C19 H191 1.000 no
C20 C30 1.498(5) yes
C21 C22 1.536(5) yes
C21 C23 1.535(5) yes
C21 C24 1.532(5) yes
C22 H221 1.000 no
C22 H222 1.000 no
C22 H223 1.000 no
C23 H231 1.000 no
C23 H232 1.000 no
C23 H233 1.000 no
C24 H241 1.000 no
C24 H242 1.000 no
C24 H243 1.000 no
C25 C26 1.535(5) yes
C25 C27 1.536(5) yes
C25 C28 1.529(5) yes
C26 H261 1.000 no
C26 H262 1.000 no
C26 H263 1.000 no
C27 H271 1.000 no
C27 H272 1.000 no
C27 H273 1.000 no
C28 H281 1.000 no
C28 H282 1.000 no
C28 H283 1.000 no
C29 H291 1.000 no
C29 H292 1.000 no
C30 H301 1.000 no
C30 H302 1.000 no
C31 C32 1.506(5) yes
C31 H311 1.000 no
C31 H312 1.000 no
C32 C33 1.388(5) yes
C33 C34 1.381(5) yes
C33 H331 1.000 no
C34 C35 1.372(5) yes
C34 H341 1.000 no
C35 C36 1.375(5) yes
C35 H351 1.000 no
C36 H361 1.000 no
C37 H371 1.000 no
C37 H372 1.000 no
C37 H373 1.000 no
C38 H381 1.000 no
C38 H382 1.000 no
C38 H383 1.000 no
C39 H391 1.000 no
C39 H392 1.000 no
C39 H393 1.000 no
C40 H401 1.000 no
C40 H402 1.000 no
C40 H403 1.000 no
